data_4515523
loop_
_publ_author_name
'Bagchi, Vivek'
'Kalra, Anshika'
'Das, Purak'
'Paraskevopoulou, Patrina'
'Gorla, Saidulu'
'Ai, Lin'
'Wang, Qiuwen'
'Mohapatra, Sudip'
'Choudhury, Amitava'
'Sun, Zhicheng'
'Cundari, Thomas R.'
'Stavropoulos, Pericles'

_publ_section_title
;
 Comparative Nitrene-Transfer Chemistry to Olefinic Substrates Mediated by
 a Library of Anionic Mn(II) Triphenylamido-Amine Reagents and M(II)
 Congeners (M = Fe, Co, Ni) Favoring Aromatic over Aliphatic Alkenes
;
_journal_issue 10
_journal_name_full 'ACS Catalysis'
_journal_page_first 9183
_journal_paper_doi 10.1021/acscatal.8b01941
_journal_volume 8
_journal_year 2018
_chemical_formula_sum 'C54 H45 F18 K Mn N4 O3'
_chemical_formula_weight 1233.98
_space_group_IT_number 2
_space_group_name_Hall '-P 1'
_space_group_name_H-M_alt 'P -1'
_symmetry_cell_setting triclinic
_symmetry_space_group_name_Hall '-P 1'
_symmetry_space_group_name_H-M 'P -1'
_atom_sites_solution_hydrogens geom
_atom_sites_solution_primary direct
_atom_sites_solution_secondary difmap
_audit_creation_method SHELXL-97
_cell_angle_alpha 112.045(5)
_cell_angle_beta 92.891(6)
_cell_angle_gamma 99.020(5)
_cell_formula_units_Z 2
_cell_length_a 12.729(4)
_cell_length_b 14.584(4)
_cell_length_c 16.701(5)
_cell_measurement_reflns_used 2422
_cell_measurement_temperature 223(2)
_cell_measurement_theta_max 23.99
_cell_measurement_theta_min 3.05
_cell_volume 2817.9(15)
_computing_cell_refinement 'Bruker SAINT V7.60A (Bruker, 2008)'
_computing_data_collection 'Bruker SMART V5.631 (Bruker, 2002)'
_computing_data_reduction 'Bruker SAINT V7.60A (Bruker, 2008)'
_computing_molecular_graphics 'SHELXTL (Sheldrick, 2008)'
_computing_publication_material 'SHELXTL (Sheldrick, 2008)'
_computing_structure_refinement 'SHELXL-97 (Sheldrick, 2008)'
_computing_structure_solution 'SHELXS-97 (Sheldrick, 2008)'
_diffrn_ambient_temperature 223(2)
_diffrn_measured_fraction_theta_full 0.979
_diffrn_measured_fraction_theta_max 0.979
_diffrn_measurement_device_type 'CCD area detector'
_diffrn_measurement_method 'omega scans'
_diffrn_radiation_monochromator graphite
_diffrn_radiation_source 'fine-focus sealed tube'
_diffrn_radiation_type MoK\a
_diffrn_radiation_wavelength 0.71073
_diffrn_reflns_av_R_equivalents 0.0315
_diffrn_reflns_av_sigmaI/netI 0.0565
_diffrn_reflns_limit_h_max 15
_diffrn_reflns_limit_h_min -15
_diffrn_reflns_limit_k_max 17
_diffrn_reflns_limit_k_min -16
_diffrn_reflns_limit_l_max 19
_diffrn_reflns_limit_l_min -19
_diffrn_reflns_number 17707
_diffrn_reflns_theta_full 25.00
_diffrn_reflns_theta_max 25.00
_diffrn_reflns_theta_min 2.02
_exptl_absorpt_coefficient_mu 0.413
_exptl_absorpt_correction_T_max 0.9796
_exptl_absorpt_correction_T_min 0.8200
_exptl_absorpt_correction_type multi-scan
_exptl_absorpt_process_details '(SADABS; Sheldrick, 2008)'
_exptl_crystal_colour colorless
_exptl_crystal_density_diffrn 1.454
_exptl_crystal_density_method 'not measured'
_exptl_crystal_description broken
_exptl_crystal_F_000 1254
_exptl_crystal_size_max 0.50
_exptl_crystal_size_mid 0.25
_exptl_crystal_size_min 0.05
_refine_diff_density_max 0.850
_refine_diff_density_min -0.478
_refine_diff_density_rms 0.086
_refine_ls_extinction_method none
_refine_ls_goodness_of_fit_ref 1.047
_refine_ls_hydrogen_treatment mixed
_refine_ls_matrix_type full
_refine_ls_number_parameters 730
_refine_ls_number_reflns 9702
_refine_ls_number_restraints 0
_refine_ls_restrained_S_all 1.047
_refine_ls_R_factor_all 0.1055
_refine_ls_R_factor_gt 0.0749
_refine_ls_shift/su_max 0.001
_refine_ls_shift/su_mean 0.000
_refine_ls_structure_factor_coef Fsqd
_refine_ls_weighting_details 'calc w=1/[\s^2^(Fo^2^)+(0.1314P)^2^+0.3413P] where P=(Fo^2^+2Fc^2^)/3'
_refine_ls_weighting_scheme calc
_refine_ls_wR_factor_gt 0.2016
_refine_ls_wR_factor_ref 0.2235
_reflns_number_gt 6532
_reflns_number_total 9702
_reflns_threshold_expression >2sigma(I)
_cod_data_source_file cs8b01941_si_003.cif
_cod_data_source_block 3L3Mn
_cod_depositor_comments
;
The following automatic conversions were performed:

data item '_exptl_absorpt_correction_type' value 'Multi-Scan' was
changed to 'multi-scan' in accordance with the
/home/data/users/saulius/crontab/automatic-downloads/current/ACS/lib/dictionaries/cif_core.dic
dictionary named 'cif_core.dic' version 2.4.2 last updated on
2011-04-26.

data item '_symmetry_cell_setting' value 'Triclinic' was changed to
'triclinic' in accordance with the
/home/data/users/saulius/crontab/automatic-downloads/current/ACS/lib/dictionaries/cif_core.dic
dictionary named 'cif_core.dic' version 2.4.2 last updated on
2011-04-26.

Automatic conversion script
Id: cif_fix_values 6909 2019-04-08 15:41:33Z antanas 
;
_cod_original_cell_volume 2817.7(14)
_cod_original_sg_symbol_H-M P-1
_cod_database_code 4515523

loop_
_symmetry_equiv_pos_as_xyz
'x, y, z'
'-x, -y, -z'

loop_
_atom_site_label
_atom_site_type_symbol
_atom_site_fract_x
_atom_site_fract_y
_atom_site_fract_z
_atom_site_U_iso_or_equiv
_atom_site_adp_type
_atom_site_occupancy
_atom_site_symmetry_multiplicity
_atom_site_calc_flag
_atom_site_refinement_flags
Mn1 Mn 0.13388(5) 0.44135(5) 0.19502(4) 0.0403(2) Uani 1 1 d .
K1 K -0.18050(9) -0.16549(9) -0.24932(7) 0.0627(3) Uani 1 1 d .
O1 O -0.0124(3) 0.5021(3) 0.1896(2) 0.0593(9) Uani 1 1 d .
O2 O -0.3749(3) -0.1687(3) -0.3171(3) 0.0862(12) Uani 1 1 d .
O3 O 0.0102(4) -0.0785(4) -0.2706(3) 0.0973(14) Uani 1 1 d .
N1 N 0.2851(2) 0.3730(2) 0.1462(2) 0.0395(8) Uani 1 1 d .
N2 N 0.2015(3) 0.4218(3) 0.3034(2) 0.0473(9) Uani 1 1 d .
N3 N 0.0717(3) 0.2930(3) 0.1031(2) 0.0434(8) Uani 1 1 d .
N4 N 0.2407(3) 0.5577(3) 0.1781(2) 0.0482(9) Uani 1 1 d .
F1 F 0.1273(4) 0.2404(5) 0.5726(4) 0.160(2) Uani 1 1 d .
F2 F 0.2723(5) 0.3187(6) 0.5668(6) 0.264(6) Uani 1 1 d .
F3 F 0.2096(6) 0.1853(6) 0.4766(4) 0.194(3) Uani 1 1 d .
F4 F -0.1919(3) 0.2741(3) 0.3594(3) 0.1125(14) Uani 1 1 d .
F5 F -0.1738(3) 0.3741(3) 0.4917(2) 0.1013(12) Uani 1 1 d .
F6 F -0.1640(3) 0.4326(3) 0.3932(3) 0.1090(14) Uani 1 1 d .
F7 F -0.1133(3) 0.1732(3) -0.2073(2) 0.1082(13) Uani 1 1 d .
F8 F -0.2776(3) 0.1398(3) -0.1975(2) 0.1061(13) Uani 1 1 d .
F9 F -0.1767(4) 0.0375(3) -0.1966(2) 0.1160(15) Uani 1 1 d .
F10 F -0.4041(3) 0.2446(6) 0.0842(4) 0.195(3) Uani 1 1 d .
F11 F -0.3297(5) 0.1825(6) 0.1583(5) 0.200(3) Uani 1 1 d .
F12 F -0.3008(4) 0.3325(5) 0.1905(4) 0.181(3) Uani 1 1 d .
F13 F 0.1077(3) 0.8192(3) 0.4169(3) 0.1170(15) Uani 1 1 d .
F14 F 0.2203(5) 0.9481(3) 0.4430(4) 0.169(3) Uani 1 1 d .
F15 F 0.2336(5) 0.8577(5) 0.5119(3) 0.169(3) Uani 1 1 d .
F16 F 0.6189(3) 0.7629(4) 0.2918(5) 0.169(3) Uani 1 1 d .
F17 F 0.6001(4) 0.8978(5) 0.3819(4) 0.207(4) Uani 1 1 d .
F18 F 0.5715(4) 0.8647(7) 0.2545(6) 0.222(4) Uani 1 1 d .
C1 C 0.3581(3) 0.4188(3) 0.2274(3) 0.0428(10) Uani 1 1 d .
C2 C 0.3133(3) 0.4419(3) 0.3069(3) 0.0448(10) Uani 1 1 d .
C3 C 0.3836(4) 0.4922(4) 0.3837(3) 0.0580(12) Uani 1 1 d .
H3A H 0.3564 0.5092 0.4376 0.070 Uiso 1 1 calc R
C4 C 0.4916(4) 0.5171(4) 0.3818(4) 0.0675(14) Uani 1 1 d .
H4A H 0.5371 0.5515 0.4343 0.081 Uiso 1 1 calc R
C5 C 0.5347(4) 0.4923(4) 0.3032(3) 0.0636(14) Uani 1 1 d .
H5A H 0.6091 0.5072 0.3024 0.076 Uiso 1 1 calc R
C6 C 0.4668(3) 0.4452(4) 0.2262(3) 0.0528(11) Uani 1 1 d .
H6A H 0.4948 0.4311 0.1727 0.063 Uiso 1 1 calc R
C7 C 0.1507(3) 0.3927(3) 0.3639(3) 0.0440(10) Uani 1 1 d .
C8 C 0.1966(3) 0.3531(3) 0.4193(3) 0.0479(10) Uani 1 1 d .
H8A H 0.2702 0.3510 0.4211 0.057 Uiso 1 1 calc R
C9 C 0.1355(4) 0.3170(4) 0.4713(3) 0.0516(11) Uani 1 1 d .
C10 C 0.0291(4) 0.3201(4) 0.4726(3) 0.0578(12) Uani 1 1 d .
H10A H -0.0112 0.2960 0.5087 0.069 Uiso 1 1 calc R
C11 C -0.0185(4) 0.3597(4) 0.4193(3) 0.0535(12) Uani 1 1 d .
C12 C 0.0417(3) 0.3955(3) 0.3663(3) 0.0487(11) Uani 1 1 d .
H12A H 0.0080 0.4224 0.3310 0.058 Uiso 1 1 calc R
C13 C 0.1872(5) 0.2718(5) 0.5248(4) 0.0755(16) Uani 1 1 d .
C14 C -0.1358(4) 0.3602(4) 0.4148(4) 0.0664(14) Uani 1 1 d .
C15 C 0.2520(3) 0.2648(3) 0.1127(3) 0.0422(10) Uani 1 1 d .
C16 C 0.1410(3) 0.2258(3) 0.0844(3) 0.0413(9) Uani 1 1 d .
C17 C 0.1111(3) 0.1192(3) 0.0457(3) 0.0482(11) Uani 1 1 d .
H17A H 0.0386 0.0900 0.0254 0.058 Uiso 1 1 calc R
C18 C 0.1847(4) 0.0569(4) 0.0370(3) 0.0561(12) Uani 1 1 d .
H18A H 0.1618 -0.0133 0.0106 0.067 Uiso 1 1 calc R
C19 C 0.2920(4) 0.0970(4) 0.0669(3) 0.0574(12) Uani 1 1 d .
H19A H 0.3422 0.0548 0.0621 0.069 Uiso 1 1 calc R
C20 C 0.3233(3) 0.2003(4) 0.1037(3) 0.0517(11) Uani 1 1 d .
H20A H 0.3961 0.2280 0.1236 0.062 Uiso 1 1 calc R
C21 C -0.0337(3) 0.2563(3) 0.0609(3) 0.0423(10) Uani 1 1 d .
C22 C -0.0567(3) 0.2128(3) -0.0296(3) 0.0455(10) Uani 1 1 d .
H22A H 0.0001 0.2039 -0.0641 0.055 Uiso 1 1 calc R
C23 C -0.1615(4) 0.1823(3) -0.0699(3) 0.0486(11) Uani 1 1 d .
C24 C -0.2463(3) 0.1945(4) -0.0207(3) 0.0566(12) Uani 1 1 d .
H24A H -0.3174 0.1744 -0.0477 0.068 Uiso 1 1 calc R
C25 C -0.2243(4) 0.2370(4) 0.0691(4) 0.0588(13) Uani 1 1 d .
C26 C -0.1202(3) 0.2672(3) 0.1098(3) 0.0508(11) Uani 1 1 d .
H26A H -0.1075 0.2953 0.1709 0.061 Uiso 1 1 calc R
C27 C -0.1835(4) 0.1345(4) -0.1658(4) 0.0625(13) Uani 1 1 d .
C28 C -0.3140(4) 0.2479(6) 0.1260(5) 0.091(2) Uani 1 1 d .
C29 C 0.3091(3) 0.4151(3) 0.0819(3) 0.0450(10) Uani 1 1 d .
C30 C 0.2907(3) 0.5137(3) 0.1034(3) 0.0478(10) Uani 1 1 d .
C31 C 0.3172(4) 0.5602(4) 0.0449(4) 0.0645(14) Uani 1 1 d .
H31A H 0.3091 0.6272 0.0587 0.077 Uiso 1 1 calc R
C32 C 0.3546(4) 0.5088(5) -0.0322(4) 0.0745(16) Uani 1 1 d .
H32A H 0.3714 0.5409 -0.0706 0.089 Uiso 1 1 calc R
C33 C 0.3676(4) 0.4109(5) -0.0535(4) 0.0727(16) Uani 1 1 d .
H33A H 0.3922 0.3760 -0.1066 0.087 Uiso 1 1 calc R
C34 C 0.3443(3) 0.3636(4) 0.0037(3) 0.0560(12) Uani 1 1 d .
H34A H 0.3527 0.2965 -0.0109 0.067 Uiso 1 1 calc R
C35 C 0.2891(3) 0.6490(3) 0.2398(3) 0.0457(10) Uani 1 1 d .
C36 C 0.3969(4) 0.6923(4) 0.2450(3) 0.0569(12) Uani 1 1 d .
H36A H 0.4394 0.6577 0.2037 0.068 Uiso 1 1 calc R
C37 C 0.4428(4) 0.7859(4) 0.3104(4) 0.0606(13) Uani 1 1 d .
C38 C 0.3837(4) 0.8396(4) 0.3721(3) 0.0593(12) Uani 1 1 d .
H38A H 0.4145 0.9031 0.4150 0.071 Uiso 1 1 calc R
C39 C 0.2764(4) 0.7968(4) 0.3688(3) 0.0524(11) Uani 1 1 d .
C40 C 0.2312(4) 0.7044(3) 0.3058(3) 0.0506(11) Uani 1 1 d .
H40A H 0.1595 0.6770 0.3065 0.061 Uiso 1 1 calc R
C41 C 0.5570(5) 0.8276(5) 0.3109(6) 0.095(2) Uani 1 1 d .
C42 C 0.2111(5) 0.8553(4) 0.4338(4) 0.0683(14) Uani 1 1 d .
C43 C -0.0750(4) 0.5592(4) 0.2517(4) 0.0706(15) Uani 1 1 d .
H43A H -0.0307 0.5994 0.3073 0.085 Uiso 1 1 calc R
H43B H -0.1343 0.5144 0.2614 0.085 Uiso 1 1 calc R
C44 C -0.1167(10) 0.6262(8) 0.2132(5) 0.168(5) Uani 1 1 d .
H44A H -0.1952 0.6114 0.2046 0.202 Uiso 1 1 calc R
H44B H -0.0926 0.6971 0.2519 0.202 Uiso 1 1 calc R
C45 C -0.0747(7) 0.6059(6) 0.1306(5) 0.108(2) Uani 1 1 d .
H45A H -0.1308 0.6004 0.0858 0.130 Uiso 1 1 calc R
H45B H -0.0156 0.6603 0.1355 0.130 Uiso 1 1 calc R
C46 C -0.0378(6) 0.5133(6) 0.1087(4) 0.095(2) Uani 1 1 d .
H46A H 0.0260 0.5146 0.0783 0.114 Uiso 1 1 calc R
H46B H -0.0935 0.4571 0.0707 0.114 Uiso 1 1 calc R
C47 C -0.4663(6) -0.2321(7) -0.3184(7) 0.127(3) Uani 1 1 d .
H47A H -0.4980 -0.2050 -0.2640 0.152 Uiso 1 1 calc R
H47B H -0.4512 -0.2985 -0.3257 0.152 Uiso 1 1 calc R
C48 C -0.5379(8) -0.2396(10) -0.3913(9) 0.177(5) Uani 1 1 d .
H48A H -0.5372 -0.3018 -0.4415 0.213 Uiso 1 1 calc R
H48B H -0.6113 -0.2393 -0.3762 0.213 Uiso 1 1 calc R
C49 C -0.4989(9) -0.1531(11) -0.4104(8) 0.176(5) Uani 1 1 d .
H49A H -0.4835 -0.1740 -0.4709 0.212 Uiso 1 1 calc R
H49B H -0.5524 -0.1097 -0.4016 0.212 Uiso 1 1 calc R
C50 C -0.4039(7) -0.1008(7) -0.3526(7) 0.129(3) Uani 1 1 d .
H50A H -0.3470 -0.0819 -0.3840 0.155 Uiso 1 1 calc R
H50B H -0.4170 -0.0396 -0.3066 0.155 Uiso 1 1 calc R
C51 C 0.0372(7) -0.0362(7) -0.3327(6) 0.118(3) Uani 1 1 d .
H51A H -0.0224 -0.0085 -0.3481 0.142 Uiso 1 1 calc R
H51B H 0.0540 -0.0874 -0.3857 0.142 Uiso 1 1 calc R
C52 C 0.1325(9) 0.0449(9) -0.2904(8) 0.166(5) Uani 1 1 d .
H52A H 0.1851 0.0436 -0.3315 0.199 Uiso 1 1 calc R
H52B H 0.1118 0.1111 -0.2694 0.199 Uiso 1 1 calc R
C53 C 0.1777(10) 0.0242(13) -0.2168(12) 0.233(8) Uani 1 1 d .
H53A H 0.2443 -0.0013 -0.2295 0.279 Uiso 1 1 calc R
H53B H 0.1925 0.0855 -0.1634 0.279 Uiso 1 1 calc R
C54 C 0.0961(7) -0.0513(9) -0.2075(7) 0.148(4) Uani 1 1 d .
H54A H 0.1263 -0.1108 -0.2126 0.177 Uiso 1 1 calc R
H54B H 0.0720 -0.0245 -0.1498 0.177 Uiso 1 1 calc R

loop_
_atom_site_aniso_label
_atom_site_aniso_U_11
_atom_site_aniso_U_22
_atom_site_aniso_U_33
_atom_site_aniso_U_23
_atom_site_aniso_U_13
_atom_site_aniso_U_12
Mn1 0.0317(3) 0.0385(4) 0.0466(4) 0.0133(3) 0.0084(3) 0.0018(3)
K1 0.0560(6) 0.0560(7) 0.0621(7) 0.0104(5) 0.0071(5) 0.0033(5)
O1 0.0546(19) 0.074(2) 0.056(2) 0.0275(18) 0.0119(15) 0.0246(17)
O2 0.062(2) 0.093(3) 0.110(3) 0.053(3) -0.010(2) 0.001(2)
O3 0.074(3) 0.106(4) 0.102(3) 0.036(3) 0.022(3) -0.004(2)
N1 0.0312(17) 0.039(2) 0.0434(19) 0.0126(16) 0.0052(14) 0.0018(14)
N2 0.0343(18) 0.058(2) 0.043(2) 0.0166(18) 0.0054(15) -0.0011(16)
N3 0.0303(17) 0.039(2) 0.053(2) 0.0106(17) 0.0029(15) 0.0029(15)
N4 0.045(2) 0.039(2) 0.057(2) 0.0156(18) 0.0142(17) 0.0024(16)
F1 0.136(4) 0.265(7) 0.172(5) 0.177(5) 0.050(4) 0.060(4)
F2 0.206(6) 0.253(8) 0.356(10) 0.253(8) -0.217(7) -0.153(6)
F3 0.279(8) 0.214(7) 0.161(5) 0.104(5) 0.049(5) 0.162(7)
F4 0.0495(18) 0.105(3) 0.126(3) -0.009(2) 0.0067(19) -0.0098(18)
F5 0.068(2) 0.129(3) 0.097(3) 0.030(2) 0.0464(19) 0.013(2)
F6 0.056(2) 0.133(3) 0.174(4) 0.091(3) 0.038(2) 0.029(2)
F7 0.112(3) 0.128(3) 0.068(2) 0.039(2) -0.010(2) -0.024(2)
F8 0.086(2) 0.142(4) 0.082(2) 0.039(2) -0.0278(19) 0.022(2)
F9 0.203(5) 0.062(2) 0.066(2) 0.0077(18) -0.012(2) 0.030(3)
F10 0.041(2) 0.369(9) 0.149(4) 0.063(5) 0.027(2) 0.054(4)
F11 0.169(5) 0.219(7) 0.307(9) 0.174(7) 0.174(6) 0.078(5)
F12 0.089(3) 0.196(6) 0.171(5) -0.026(4) 0.071(3) 0.014(3)
F13 0.077(2) 0.111(3) 0.116(3) -0.005(2) 0.038(2) 0.002(2)
F14 0.201(5) 0.066(3) 0.257(7) 0.057(3) 0.161(5) 0.045(3)
F15 0.181(5) 0.270(7) 0.064(3) 0.046(3) 0.042(3) 0.104(5)
F16 0.048(2) 0.137(4) 0.288(7) 0.049(5) 0.023(3) 0.006(3)
F17 0.074(3) 0.211(6) 0.183(6) -0.057(5) 0.009(3) -0.070(3)
F18 0.076(3) 0.331(10) 0.331(10) 0.249(9) 0.010(4) -0.055(4)
C1 0.029(2) 0.045(2) 0.049(2) 0.015(2) 0.0021(17) -0.0018(17)
C2 0.035(2) 0.048(3) 0.046(2) 0.015(2) 0.0055(18) 0.0007(18)
C3 0.048(3) 0.068(3) 0.047(3) 0.016(2) 0.004(2) -0.003(2)
C4 0.040(3) 0.076(4) 0.065(3) 0.016(3) -0.009(2) -0.013(2)
C5 0.031(2) 0.077(4) 0.069(3) 0.021(3) 0.002(2) -0.010(2)
C6 0.033(2) 0.055(3) 0.056(3) 0.011(2) 0.005(2) -0.004(2)
C7 0.035(2) 0.047(3) 0.036(2) 0.0052(19) 0.0078(17) -0.0021(18)
C8 0.043(2) 0.047(3) 0.045(2) 0.012(2) 0.0027(19) -0.0001(19)
C9 0.055(3) 0.053(3) 0.040(2) 0.014(2) 0.008(2) 0.000(2)
C10 0.060(3) 0.062(3) 0.045(3) 0.018(2) 0.015(2) -0.003(2)
C11 0.044(2) 0.050(3) 0.051(3) 0.008(2) 0.014(2) -0.005(2)
C12 0.043(2) 0.052(3) 0.045(2) 0.015(2) 0.0094(19) 0.002(2)
C13 0.082(4) 0.087(5) 0.068(4) 0.042(3) 0.011(3) 0.013(3)
C14 0.046(3) 0.070(4) 0.070(3) 0.018(3) 0.018(2) -0.004(3)
C15 0.035(2) 0.039(2) 0.046(2) 0.0107(19) 0.0095(18) 0.0045(17)
C16 0.034(2) 0.043(2) 0.044(2) 0.015(2) 0.0060(17) 0.0044(18)
C17 0.037(2) 0.042(3) 0.059(3) 0.015(2) -0.0013(19) 0.0014(19)
C18 0.052(3) 0.040(3) 0.068(3) 0.012(2) -0.002(2) 0.010(2)
C19 0.047(3) 0.050(3) 0.071(3) 0.017(2) 0.004(2) 0.015(2)
C20 0.032(2) 0.055(3) 0.059(3) 0.014(2) 0.0043(19) 0.007(2)
C21 0.032(2) 0.034(2) 0.054(3) 0.013(2) 0.0023(18) 0.0010(17)
C22 0.039(2) 0.042(2) 0.052(3) 0.015(2) 0.0027(19) 0.0054(18)
C23 0.048(3) 0.037(2) 0.058(3) 0.017(2) -0.006(2) 0.0051(19)
C24 0.033(2) 0.049(3) 0.078(4) 0.018(3) -0.011(2) 0.003(2)
C25 0.037(2) 0.058(3) 0.076(4) 0.021(3) 0.006(2) 0.008(2)
C26 0.036(2) 0.052(3) 0.057(3) 0.014(2) 0.004(2) 0.006(2)
C27 0.058(3) 0.055(3) 0.066(3) 0.020(3) -0.012(3) -0.001(2)
C28 0.036(3) 0.103(5) 0.107(5) 0.013(5) 0.018(3) 0.005(3)
C29 0.033(2) 0.052(3) 0.047(2) 0.018(2) 0.0081(18) 0.0014(18)
C30 0.038(2) 0.052(3) 0.055(3) 0.024(2) 0.0099(19) -0.0005(19)
C31 0.060(3) 0.064(3) 0.078(4) 0.040(3) 0.018(3) 0.003(3)
C32 0.068(3) 0.095(5) 0.071(4) 0.047(4) 0.022(3) 0.004(3)
C33 0.060(3) 0.098(5) 0.062(3) 0.030(3) 0.027(3) 0.015(3)
C34 0.044(3) 0.065(3) 0.054(3) 0.018(2) 0.015(2) 0.008(2)
C35 0.043(2) 0.040(2) 0.056(3) 0.023(2) 0.007(2) 0.0029(19)
C36 0.051(3) 0.049(3) 0.074(3) 0.026(3) 0.013(2) 0.008(2)
C37 0.044(3) 0.057(3) 0.075(3) 0.025(3) 0.002(2) -0.004(2)
C38 0.054(3) 0.051(3) 0.063(3) 0.019(2) -0.005(2) -0.008(2)
C39 0.060(3) 0.045(3) 0.054(3) 0.024(2) 0.005(2) 0.003(2)
C40 0.049(3) 0.048(3) 0.058(3) 0.027(2) 0.012(2) 0.005(2)
C41 0.045(3) 0.076(5) 0.142(7) 0.029(5) 0.008(4) -0.016(3)
C42 0.079(4) 0.056(4) 0.057(3) 0.014(3) 0.017(3) -0.004(3)
C43 0.058(3) 0.081(4) 0.077(4) 0.029(3) 0.018(3) 0.027(3)
C44 0.268(13) 0.199(10) 0.089(6) 0.054(6) 0.037(7) 0.185(10)
C45 0.133(6) 0.083(5) 0.115(6) 0.056(5) -0.020(5) 0.004(5)
C46 0.105(5) 0.137(7) 0.078(4) 0.062(4) 0.028(4) 0.061(5)
C47 0.065(4) 0.142(8) 0.201(10) 0.102(7) 0.017(5) 0.005(5)
C48 0.105(7) 0.168(11) 0.218(13) 0.065(10) -0.048(8) -0.045(7)
C49 0.139(9) 0.235(14) 0.170(10) 0.115(10) -0.060(8) 0.008(9)
C50 0.128(7) 0.118(7) 0.159(8) 0.083(7) -0.023(6) 0.015(5)
C51 0.117(6) 0.128(7) 0.106(6) 0.042(5) 0.035(5) 0.010(5)
C52 0.136(9) 0.147(9) 0.184(11) 0.058(8) 0.035(8) -0.055(7)
C53 0.122(9) 0.31(2) 0.254(17) 0.149(16) -0.029(10) -0.090(11)
C54 0.091(6) 0.194(11) 0.160(9) 0.088(8) -0.005(6) -0.011(6)

loop_
_atom_type_symbol
_atom_type_description
_atom_type_scat_dispersion_real
_atom_type_scat_dispersion_imag
_atom_type_scat_source
C C 0.0033 0.0016 'International Tables Vol C Tables 4.2.6.8 and 6.1.1.4'
H H 0.0000 0.0000 'International Tables Vol C Tables 4.2.6.8 and 6.1.1.4'
N N 0.0061 0.0033 'International Tables Vol C Tables 4.2.6.8 and 6.1.1.4'
O O 0.0106 0.0060 'International Tables Vol C Tables 4.2.6.8 and 6.1.1.4'
F F 0.0171 0.0103 'International Tables Vol C Tables 4.2.6.8 and 6.1.1.4'
K K 0.2009 0.2494 'International Tables Vol C Tables 4.2.6.8 and 6.1.1.4'
Mn Mn 0.3368 0.7283 'International Tables Vol C Tables 4.2.6.8 and 6.1.1.4'

loop_
_geom_angle_atom_site_label_1
_geom_angle_atom_site_label_2
_geom_angle_atom_site_label_3
_geom_angle
_geom_angle_site_symmetry_1
_geom_angle_site_symmetry_3
N2 Mn1 N4 106.84(14) . .
N2 Mn1 N3 104.86(14) . .
N4 Mn1 N3 128.48(14) . .
N2 Mn1 O1 125.25(13) . .
N4 Mn1 O1 96.98(14) . .
N3 Mn1 O1 96.62(13) . .
N2 Mn1 N1 76.67(12) . .
N4 Mn1 N1 74.20(13) . .
N3 Mn1 N1 74.95(12) . .
O1 Mn1 N1 158.08(12) . .
O2 K1 O3 129.83(16) . .
O2 K1 F9 79.88(14) . .
O3 K1 F9 71.72(16) . .
O2 K1 C8 81.52(14) . 2
O3 K1 C8 93.81(14) . 2
F9 K1 C8 139.25(12) . 2
O2 K1 C15 97.87(12) . 2
O3 K1 C15 131.58(14) . 2
F9 K1 C15 116.20(12) . 2
C8 K1 C15 102.03(12) 2 2
O2 K1 C16 122.53(12) . 2
O3 K1 C16 106.19(14) . 2
F9 K1 C16 111.02(11) . 2
C8 K1 C16 109.58(12) 2 2
C15 K1 C16 25.45(10) 2 2
O2 K1 C7 100.45(13) . 2
O3 K1 C7 94.71(13) . 2
F9 K1 C7 161.21(13) . 2
C8 K1 C7 25.61(11) 2 2
C15 K1 C7 82.47(11) 2 2
C16 K1 C7 84.85(11) 2 2
O2 K1 C20 79.40(13) . 2
O3 K1 C20 143.15(14) . 2
F9 K1 C20 96.83(13) . 2
C8 K1 C20 114.88(12) 2 2
C15 K1 C20 24.62(10) 2 2
C16 K1 C20 44.09(10) 2 2
C7 K1 C20 101.70(12) 2 2
O2 K1 C17 125.18(13) . 2
O3 K1 C17 93.78(14) . 2
F9 K1 C17 86.34(11) . 2
C8 K1 C17 133.49(12) 2 2
C15 K1 C17 43.62(11) 2 2
C16 K1 C17 25.29(11) 2 2
C7 K1 C17 107.98(11) 2 2
C20 K1 C17 49.85(11) 2 2
O2 K1 C19 82.31(13) . 2
O3 K1 C19 125.29(14) . 2
F9 K1 C19 73.58(13) . 2
C8 K1 C19 138.67(13) 2 2
C15 K1 C19 43.51(11) 2 2
C16 K1 C19 51.61(11) 2 2
C7 K1 C19 125.19(12) 2 2
C20 K1 C19 24.26(11) 2 2
C17 K1 C19 43.00(11) 2 2
O2 K1 C18 104.30(13) . 2
O3 K1 C18 102.39(14) . 2
F9 K1 C18 68.32(12) . 2
C8 K1 C18 152.03(13) 2 2
C15 K1 C18 50.35(12) 2 2
C16 K1 C18 44.07(11) 2 2
C7 K1 C18 128.75(12) 2 2
C20 K1 C18 42.42(12) 2 2
C17 K1 C18 24.30(11) 2 2
C19 K1 C18 24.21(11) 2 2
O2 K1 N2 98.29(11) . 2
O3 K1 N2 112.69(13) . 2
F9 K1 N2 175.03(12) . 2
C8 K1 N2 44.26(10) 2 2
C15 K1 N2 59.32(9) 2 2
C16 K1 N2 66.00(10) 2 2
C7 K1 N2 23.55(9) 2 2
C20 K1 N2 78.26(10) 2 2
C17 K1 N2 91.01(10) 2 2
C19 K1 N2 101.65(11) 2 2
C18 K1 N2 107.90(11) 2 2
C43 O1 C46 107.6(4) . .
C43 O1 Mn1 135.9(3) . .
C46 O1 Mn1 113.9(3) . .
C47 O2 C50 107.5(6) . .
C47 O2 K1 125.9(4) . .
C50 O2 K1 126.5(4) . .
C54 O3 C51 109.4(6) . .
C54 O3 K1 120.4(5) . .
C51 O3 K1 129.2(5) . .
C15 N1 C29 115.6(3) . .
C15 N1 C1 116.2(3) . .
C29 N1 C1 115.1(3) . .
C15 N1 Mn1 106.7(2) . .
C29 N1 Mn1 100.4(2) . .
C1 N1 Mn1 99.7(2) . .
C7 N2 C2 122.2(4) . .
C7 N2 Mn1 129.1(3) . .
C2 N2 Mn1 108.8(3) . .
C7 N2 K1 69.1(2) . 2
C2 N2 K1 95.1(3) . 2
Mn1 N2 K1 107.60(13) . 2
C16 N3 C21 117.0(3) . .
C16 N3 Mn1 116.7(3) . .
C21 N3 Mn1 126.2(3) . .
C35 N4 C30 119.3(3) . .
C35 N4 Mn1 128.1(3) . .
C30 N4 Mn1 108.0(3) . .
C27 F9 K1 173.6(4) . .
C6 C1 C2 121.0(4) . .
C6 C1 N1 120.6(4) . .
C2 C1 N1 118.2(3) . .
C3 C2 N2 124.4(4) . .
C3 C2 C1 117.2(4) . .
N2 C2 C1 118.0(4) . .
C4 C3 C2 121.2(5) . .
C3 C4 C5 120.9(5) . .
C6 C5 C4 119.2(4) . .
C1 C6 C5 120.4(4) . .
N2 C7 C12 117.5(4) . .
N2 C7 C8 126.1(4) . .
C12 C7 C8 116.2(4) . .
N2 C7 K1 87.3(2) . 2
C12 C7 K1 109.6(3) . 2
C8 C7 K1 71.1(2) . 2
C9 C8 C7 121.2(4) . .
C9 C8 K1 103.4(3) . 2
C7 C8 K1 83.3(2) . 2
C10 C9 C8 121.8(4) . .
C10 C9 C13 119.5(4) . .
C8 C9 C13 118.6(4) . .
C9 C10 C11 118.4(4) . .
C12 C11 C10 120.5(4) . .
C12 C11 C14 118.8(5) . .
C10 C11 C14 120.7(4) . .
C11 C12 C7 121.9(4) . .
F2 C13 F1 109.5(6) . .
F2 C13 F3 103.3(8) . .
F1 C13 F3 97.4(6) . .
F2 C13 C9 116.6(6) . .
F1 C13 C9 116.2(5) . .
F3 C13 C9 111.2(5) . .
F4 C14 F6 107.4(5) . .
F4 C14 F5 105.4(4) . .
F6 C14 F5 104.5(5) . .
F4 C14 C11 111.9(4) . .
F6 C14 C11 114.4(4) . .
F5 C14 C11 112.6(5) . .
C20 C15 C16 120.4(4) . .
C20 C15 N1 122.9(4) . .
C16 C15 N1 116.7(3) . .
C20 C15 K1 78.6(3) . 2
C16 C15 K1 77.4(2) . 2
N1 C15 K1 117.3(2) . 2
N3 C16 C17 125.9(4) . .
N3 C16 C15 118.0(4) . .
C17 C16 C15 115.8(4) . .
N3 C16 K1 108.8(2) . 2
C17 C16 K1 78.3(3) . 2
C15 C16 K1 77.1(2) . 2
C18 C17 C16 122.3(4) . .
C18 C17 K1 79.9(3) . 2
C16 C17 K1 76.5(2) . 2
C17 C18 C19 120.6(4) . .
C17 C18 K1 75.8(3) . 2
C19 C18 K1 77.8(3) . 2
C20 C19 C18 118.2(4) . .
C20 C19 K1 75.8(3) . 2
C18 C19 K1 78.0(3) . 2
C19 C20 C15 122.7(4) . .
C19 C20 K1 80.0(3) . 2
C15 C20 K1 76.8(2) . 2
C26 C21 C22 117.6(4) . .
C26 C21 N3 119.9(4) . .
C22 C21 N3 122.4(4) . .
C23 C22 C21 121.4(4) . .
C24 C23 C22 120.4(4) . .
C24 C23 C27 119.3(4) . .
C22 C23 C27 120.2(4) . .
C23 C24 C25 118.5(4) . .
C26 C25 C24 121.5(4) . .
C26 C25 C28 117.8(5) . .
C24 C25 C28 120.7(5) . .
C25 C26 C21 120.6(5) . .
F8 C27 F9 106.8(5) . .
F8 C27 F7 104.8(4) . .
F9 C27 F7 103.2(5) . .
F8 C27 C23 114.6(5) . .
F9 C27 C23 112.4(4) . .
F7 C27 C23 114.1(4) . .
F11 C28 F12 105.3(8) . .
F11 C28 F10 107.5(7) . .
F12 C28 F10 102.9(6) . .
F11 C28 C25 113.9(6) . .
F12 C28 C25 114.3(6) . .
F10 C28 C25 112.0(6) . .
C34 C29 C30 121.1(4) . .
C34 C29 N1 123.8(4) . .
C30 C29 N1 115.0(4) . .
C29 C30 N4 118.7(4) . .
C29 C30 C31 117.4(4) . .
N4 C30 C31 123.7(4) . .
C32 C31 C30 121.0(5) . .
C33 C32 C31 120.5(5) . .
C32 C33 C34 119.9(5) . .
C29 C34 C33 119.9(5) . .
N4 C35 C36 123.9(4) . .
N4 C35 C40 120.2(4) . .
C36 C35 C40 115.8(4) . .
C35 C36 C37 121.5(5) . .
C38 C37 C36 121.4(4) . .
C38 C37 C41 120.2(5) . .
C36 C37 C41 118.4(5) . .
C37 C38 C39 117.9(5) . .
C40 C39 C38 121.1(5) . .
C40 C39 C42 120.5(4) . .
C38 C39 C42 118.3(5) . .
C39 C40 C35 122.2(4) . .
F18 C41 F17 104.6(7) . .
F18 C41 F16 101.9(8) . .
F17 C41 F16 106.2(7) . .
F18 C41 C37 113.1(7) . .
F17 C41 C37 114.7(7) . .
F16 C41 C37 115.2(6) . .
F14 C42 F15 105.6(6) . .
F14 C42 F13 104.9(6) . .
F15 C42 F13 102.8(5) . .
F14 C42 C39 114.2(5) . .
F15 C42 C39 113.6(5) . .
F13 C42 C39 114.6(5) . .
O1 C43 C44 105.8(5) . .
C45 C44 C43 106.6(6) . .
C46 C45 C44 106.7(6) . .
C45 C46 O1 106.8(5) . .
O2 C47 C48 105.9(7) . .
C49 C48 C47 105.9(8) . .
C50 C49 C48 106.7(8) . .
O2 C50 C49 105.7(8) . .
O3 C51 C52 106.0(8) . .
C53 C52 C51 105.8(9) . .
C54 C53 C52 105.2(9) . .
O3 C54 C53 110.4(9) . .

loop_
_geom_bond_atom_site_label_1
_geom_bond_atom_site_label_2
_geom_bond_distance
_geom_bond_site_symmetry_2
Mn1 N2 2.099(4) .
Mn1 N4 2.117(4) .
Mn1 N3 2.124(3) .
Mn1 O1 2.196(3) .
Mn1 N1 2.349(3) .
K1 O2 2.655(4) .
K1 O3 2.663(4) .
K1 F9 2.746(4) .
K1 C8 3.086(5) 2
K1 C15 3.226(4) 2
K1 C16 3.230(4) 2
K1 C7 3.239(4) 2
K1 C20 3.249(5) 2
K1 C17 3.253(5) 2
K1 C19 3.301(5) 2
K1 C18 3.303(5) 2
K1 N2 3.463(4) 2
O1 C43 1.430(6) .
O1 C46 1.447(6) .
O2 C47 1.362(8) .
O2 C50 1.415(8) .
O3 C54 1.377(9) .
O3 C51 1.423(9) .
N1 C15 1.444(5) .
N1 C29 1.448(5) .
N1 C1 1.465(5) .
N2 C7 1.385(5) .
N2 C2 1.401(5) .
N2 K1 3.463(4) 2
N3 C16 1.380(5) .
N3 C21 1.407(5) .
N4 C35 1.365(6) .
N4 C30 1.407(6) .
F1 C13 1.286(7) .
F2 C13 1.211(7) .
F3 C13 1.302(8) .
F4 C14 1.312(6) .
F5 C14 1.351(6) .
F6 C14 1.329(7) .
F7 C27 1.340(6) .
F8 C27 1.311(6) .
F9 C27 1.330(6) .
F10 C28 1.296(8) .
F11 C28 1.256(9) .
F12 C28 1.277(8) .
F13 C42 1.312(6) .
F14 C42 1.289(7) .
F15 C42 1.309(7) .
F16 C41 1.283(8) .
F17 C41 1.266(9) .
F18 C41 1.259(9) .
C1 C6 1.380(6) .
C1 C2 1.415(6) .
C2 C3 1.398(6) .
C3 C4 1.371(6) .
C4 C5 1.390(7) .
C5 C6 1.382(6) .
C7 C12 1.397(6) .
C7 C8 1.410(6) .
C7 K1 3.239(4) 2
C8 C9 1.385(6) .
C8 K1 3.086(4) 2
C9 C10 1.363(6) .
C9 C13 1.479(7) .
C10 C11 1.391(7) .
C11 C12 1.391(6) .
C11 C14 1.492(7) .
C15 C20 1.381(6) .
C15 C16 1.422(6) .
C15 K1 3.226(4) 2
C16 C17 1.419(6) .
C16 K1 3.230(4) 2
C17 C18 1.381(6) .
C17 K1 3.253(5) 2
C18 C19 1.385(6) .
C18 K1 3.303(5) 2
C19 C20 1.377(7) .
C19 K1 3.301(5) 2
C20 K1 3.249(5) 2
C21 C26 1.397(6) .
C21 C22 1.397(6) .
C22 C23 1.389(6) .
C23 C24 1.382(7) .
C23 C27 1.479(7) .
C24 C25 1.385(7) .
C25 C26 1.383(6) .
C25 C28 1.511(8) .
C29 C34 1.378(6) .
C29 C30 1.406(6) .
C30 C31 1.409(6) .
C31 C32 1.377(8) .
C32 C33 1.375(8) .
C33 C34 1.392(7) .
C35 C36 1.401(6) .
C35 C40 1.419(6) .
C36 C37 1.402(7) .
C37 C38 1.378(7) .
C37 C41 1.482(7) .
C38 C39 1.399(7) .
C39 C40 1.372(6) .
C39 C42 1.488(7) .
C43 C44 1.499(9) .
C44 C45 1.447(11) .
C45 C46 1.422(9) .
C47 C48 1.442(12) .
C48 C49 1.435(13) .
C49 C50 1.419(12) .
C51 C52 1.485(12) .
C52 C53 1.483(16) .
C53 C54 1.449(13) .
